data_4114428
loop_
_publ_author_name
'Brian H. White'
'Marc L. Snapper'

_publ_section_title
;
 Ring-Opening Metathesis/Oxy-Cope Rearrangement: A New Strategy for the
 Synthesis of Bicyclic Medium Ring-Containing Compounds
;
_journal_name_full 'Journal of the American Chemical Society'
_journal_page_first 14901
_journal_page_last 14904
_journal_paper_doi 10.1021/ja037656n
_journal_volume 125
_journal_year 2003
_chemical_formula_sum 'C12 H18 O3'
_chemical_formula_weight 210.26
_chemical_name_systematic
; 
 ? 
;
_space_group_IT_number 14
_symmetry_cell_setting monoclinic
_symmetry_space_group_name_Hall '-P 2ybc'
_symmetry_space_group_name_H-M 'P 1 21/c 1'
_atom_sites_solution_hydrogens geom
_atom_sites_solution_primary direct
_atom_sites_solution_secondary difmap
_audit_creation_method SHELXL-97
_cell_angle_alpha 90.00
_cell_angle_beta 104.347(2)
_cell_angle_gamma 90.00
_cell_formula_units_Z 4
_cell_length_a 8.9176(8)
_cell_length_b 7.0349(6)
_cell_length_c 17.8156(15)
_cell_measurement_reflns_used 3765
_cell_measurement_temperature 193(2)
_cell_measurement_theta_max 28.32
_cell_measurement_theta_min 2.36
_cell_volume 1082.79(16)
_computing_cell_refinement 'Bruker SMART'
_computing_data_collection 'Bruker SMART'
_computing_data_reduction 'Bruker SAINT'
_computing_molecular_graphics 'Bruker SHELXTL'
_computing_publication_material 'Bruker SHELXTL'
_computing_structure_refinement 'SHELXL-97 (Sheldrick, 1997)'
_computing_structure_solution 'SHELXS-97 (Sheldrick, 1990)'
_diffrn_ambient_temperature 193(2)
_diffrn_measured_fraction_theta_full 0.997
_diffrn_measured_fraction_theta_max 0.997
_diffrn_measurement_device_type 'CCD area detector'
_diffrn_measurement_method 'phi and omega scans'
_diffrn_radiation_monochromator graphite
_diffrn_radiation_source 'fine-focus sealed tube'
_diffrn_radiation_type MoK\a
_diffrn_radiation_wavelength 0.71073
_diffrn_reflns_av_R_equivalents 0.0281
_diffrn_reflns_av_sigmaI/netI 0.0236
_diffrn_reflns_limit_h_max 11
_diffrn_reflns_limit_h_min -10
_diffrn_reflns_limit_k_max 9
_diffrn_reflns_limit_k_min -7
_diffrn_reflns_limit_l_max 18
_diffrn_reflns_limit_l_min -23
_diffrn_reflns_number 7618
_diffrn_reflns_theta_full 28.32
_diffrn_reflns_theta_max 28.32
_diffrn_reflns_theta_min 2.36
_exptl_absorpt_coefficient_mu 0.091
_exptl_absorpt_correction_type none
_exptl_crystal_colour colorless
_exptl_crystal_density_diffrn 1.290
_exptl_crystal_density_meas 0
_exptl_crystal_description cubic
_exptl_crystal_F_000 456
_exptl_crystal_size_max 0.30
_exptl_crystal_size_mid 0.22
_exptl_crystal_size_min 0.20
_refine_diff_density_max 0.468
_refine_diff_density_min -0.155
_refine_diff_density_rms 0.060
_refine_ls_extinction_method none
_refine_ls_goodness_of_fit_ref 1.070
_refine_ls_hydrogen_treatment mixed
_refine_ls_matrix_type full
_refine_ls_number_parameters 137
_refine_ls_number_reflns 2691
_refine_ls_number_restraints 0
_refine_ls_restrained_S_all 1.070
_refine_ls_R_factor_all 0.0509
_refine_ls_R_factor_gt 0.0448
_refine_ls_shift/su_max 0.000
_refine_ls_shift/su_mean 0.000
_refine_ls_structure_factor_coef Fsqd
_refine_ls_weighting_details 'calc w=1/[\s^2^(Fo^2^)+(0.0871P)^2^+0.0273P] where P=(Fo^2^+2Fc^2^)/3'
_refine_ls_weighting_scheme calc
_refine_ls_wR_factor_gt 0.1247
_refine_ls_wR_factor_ref 0.1289
_reflns_number_gt 2289
_reflns_number_total 2691
_reflns_threshold_expression >2sigma(I)
_cod_data_source_file ja037656nsi20030730_113538.cif
_cod_data_source_block bwXXt
_cod_database_code 4114428

loop_
_symmetry_equiv_pos_as_xyz
'x, y, z'
'-x, y+1/2, -z+1/2'
'-x, -y, -z'
'x, -y-1/2, z-1/2'

loop_
_atom_site_label
_atom_site_type_symbol
_atom_site_fract_x
_atom_site_fract_y
_atom_site_fract_z
_atom_site_U_iso_or_equiv
_atom_site_adp_type
_atom_site_occupancy
_atom_site_symmetry_multiplicity
_atom_site_calc_flag
_atom_site_refinement_flags
O2 O 0.01417(8) 0.44642(11) 0.17015(4) 0.0320(2) Uani 1 1 d .
O3 O 0.36693(10) 0.86378(11) 0.21593(5) 0.0361(2) Uani 1 1 d .
C9 C 0.28471(12) 0.63639(15) 0.10269(6) 0.0270(2) Uani 1 1 d .
H9 H 0.1742 0.6784 0.0882 0.032 Uiso 1 1 calc R
C3 C 0.13753(12) 0.36580(14) 0.19098(6) 0.0255(2) Uani 1 1 d .
C8 C 0.35027(12) 0.66986(14) 0.18801(6) 0.0262(2) Uani 1 1 d .
H8 H 0.4366 0.5827 0.2133 0.031 Uiso 1 1 calc R
O1 O 0.15983(13) 0.18366(13) 0.00190(5) 0.0493(3) Uani 1 1 d .
C4 C 0.21673(13) 0.34086(15) 0.27596(6) 0.0306(2) Uani 1 1 d .
H4A H 0.3295 0.3283 0.2815 0.037 Uiso 1 1 calc R
H4B H 0.1800 0.2210 0.2944 0.037 Uiso 1 1 calc R
C7 C 0.25683(12) 0.74043(15) 0.23904(6) 0.0281(2) Uani 1 1 d .
H7 H 0.1459 0.7662 0.2130 0.034 Uiso 1 1 calc R
C2 C 0.21566(12) 0.27895(15) 0.13268(6) 0.0295(2) Uani 1 1 d .
H2 H 0.2968 0.1880 0.1604 0.035 Uiso 1 1 calc R
C10 C 0.29195(12) 0.42328(16) 0.08598(6) 0.0293(2) Uani 1 1 d .
H10 H 0.4036 0.3880 0.0949 0.035 Uiso 1 1 calc R
C6 C 0.28638(14) 0.67824(16) 0.32144(6) 0.0337(3) Uani 1 1 d .
H6A H 0.2598 0.7825 0.3532 0.040 Uiso 1 1 calc R
H6B H 0.3975 0.6481 0.3416 0.040 Uiso 1 1 calc R
C11 C 0.21226(15) 0.37302(18) 0.00164(7) 0.0393(3) Uani 1 1 d .
H11A H 0.1241 0.4597 -0.0186 0.047 Uiso 1 1 calc R
H11B H 0.2862 0.3844 -0.0314 0.047 Uiso 1 1 calc R
C5 C 0.18904(14) 0.50281(17) 0.32764(6) 0.0334(3) Uani 1 1 d .
H5A H 0.2143 0.4589 0.3821 0.040 Uiso 1 1 calc R
H5B H 0.0781 0.5379 0.3129 0.040 Uiso 1 1 calc R
C1 C 0.10041(17) 0.17091(18) 0.06854(7) 0.0411(3) Uani 1 1 d .
H1A H 0.0926 0.0364 0.0835 0.049 Uiso 1 1 calc R
H1B H -0.0036 0.2295 0.0586 0.049 Uiso 1 1 calc R
C12 C 0.37520(16) 0.74959(19) 0.05542(7) 0.0430(3) Uani 1 1 d .
H12A H 0.3691 0.8854 0.0665 0.065 Uiso 1 1 calc R
H12B H 0.3309 0.7269 0.0001 0.065 Uiso 1 1 calc R
H12C H 0.4837 0.7091 0.0693 0.065 Uiso 1 1 calc R

loop_
_atom_site_aniso_label
_atom_site_aniso_U_11
_atom_site_aniso_U_22
_atom_site_aniso_U_33
_atom_site_aniso_U_23
_atom_site_aniso_U_13
_atom_site_aniso_U_12
O2 0.0268(4) 0.0325(4) 0.0354(4) -0.0021(3) 0.0052(3) 0.0014(3)
O3 0.0406(5) 0.0256(4) 0.0419(5) -0.0017(3) 0.0100(4) -0.0095(3)
C9 0.0265(5) 0.0287(5) 0.0264(5) 0.0037(4) 0.0075(4) 0.0020(4)
C3 0.0279(5) 0.0197(5) 0.0290(5) 0.0005(4) 0.0072(4) -0.0028(3)
C8 0.0245(5) 0.0237(5) 0.0297(5) 0.0017(4) 0.0056(4) -0.0019(3)
O1 0.0731(7) 0.0410(5) 0.0372(5) -0.0140(4) 0.0204(4) -0.0032(4)
C4 0.0356(6) 0.0287(5) 0.0278(5) 0.0050(4) 0.0082(4) 0.0010(4)
C7 0.0292(5) 0.0243(5) 0.0296(5) -0.0015(4) 0.0051(4) -0.0022(4)
C2 0.0367(6) 0.0230(5) 0.0290(5) -0.0002(4) 0.0085(4) 0.0058(4)
C10 0.0284(5) 0.0310(6) 0.0300(5) -0.0001(4) 0.0102(4) 0.0060(4)
C6 0.0379(6) 0.0356(6) 0.0263(5) -0.0041(4) 0.0054(4) -0.0028(4)
C11 0.0490(7) 0.0423(7) 0.0295(6) -0.0035(5) 0.0151(5) 0.0021(5)
C5 0.0384(6) 0.0378(6) 0.0255(5) 0.0013(4) 0.0105(4) -0.0009(4)
C1 0.0580(8) 0.0318(6) 0.0349(6) -0.0088(5) 0.0143(5) -0.0071(5)
C12 0.0472(7) 0.0468(7) 0.0391(6) 0.0090(5) 0.0184(5) -0.0051(6)

loop_
_atom_type_symbol
_atom_type_description
_atom_type_scat_dispersion_real
_atom_type_scat_dispersion_imag
_atom_type_scat_source
C C 0.0033 0.0016 'International Tables Vol C Tables 4.2.6.8 and 6.1.1.4'
H H 0.0000 0.0000 'International Tables Vol C Tables 4.2.6.8 and 6.1.1.4'
O O 0.0106 0.0060 'International Tables Vol C Tables 4.2.6.8 and 6.1.1.4'

loop_
_geom_angle_atom_site_label_1
_geom_angle_atom_site_label_2
_geom_angle_atom_site_label_3
_geom_angle
C7 O3 C8 60.82(6)
C8 C9 C12 110.43(9)
C8 C9 C10 108.93(8)
C12 C9 C10 110.46(9)
O2 C3 C4 121.59(9)
O2 C3 C2 121.04(9)
C4 C3 C2 117.32(9)
O3 C8 C7 59.51(6)
O3 C8 C9 118.39(8)
C7 C8 C9 122.79(9)
C11 O1 C1 104.78(9)
C3 C4 C5 114.37(9)
O3 C7 C8 59.67(6)
O3 C7 C6 119.34(9)
C8 C7 C6 121.53(9)
C3 C2 C1 111.91(9)
C3 C2 C10 115.82(8)
C1 C2 C10 102.93(9)
C9 C10 C11 112.55(9)
C9 C10 C2 119.00(8)
C11 C10 C2 102.32(9)
C7 C6 C5 110.07(9)
O1 C11 C10 106.70(9)
C4 C5 C6 112.35(9)
O1 C1 C2 105.77(10)

loop_
_geom_bond_atom_site_label_1
_geom_bond_atom_site_label_2
_geom_bond_distance
O2 C3 1.2113(13)
O3 C7 1.4446(13)
O3 C8 1.4470(12)
C9 C8 1.5058(14)
C9 C12 1.5269(15)
C9 C10 1.5329(15)
C3 C4 1.5139(14)
C3 C2 1.5152(14)
C8 C7 1.4638(14)
O1 C11 1.4122(16)
O1 C1 1.4178(16)
C4 C5 1.5229(16)
C7 C6 1.4913(15)
C2 C1 1.5354(16)
C2 C10 1.5705(15)
C10 C11 1.5357(15)
C6 C5 1.5285(16)

loop_
_geom_torsion_atom_site_label_1
_geom_torsion_atom_site_label_2
_geom_torsion_atom_site_label_3
_geom_torsion_atom_site_label_4
_geom_torsion
C7 O3 C8 C9 113.34(10)
C12 C9 C8 O3 53.41(13)
C10 C9 C8 O3 174.88(8)
C12 C9 C8 C7 123.66(11)
C10 C9 C8 C7 -114.87(10)
O2 C3 C4 C5 -32.81(14)
C2 C3 C4 C5 149.54(10)
C8 O3 C7 C6 111.48(11)
C9 C8 C7 O3 -106.09(10)
O3 C8 C7 C6 -107.88(10)
C9 C8 C7 C6 146.03(10)
O2 C3 C2 C1 -43.33(13)
C4 C3 C2 C1 134.33(10)
O2 C3 C2 C10 74.21(12)
C4 C3 C2 C10 -108.13(10)
C8 C9 C10 C11 174.15(9)
C12 C9 C10 C11 -64.39(12)
C8 C9 C10 C2 54.52(12)
C12 C9 C10 C2 175.98(9)
C3 C2 C10 C9 0.83(13)
C1 C2 C10 C9 123.26(10)
C3 C2 C10 C11 -123.91(10)
C1 C2 C10 C11 -1.48(11)
O3 C7 C6 C5 -161.34(9)
C8 C7 C6 C5 -90.90(12)
C1 O1 C11 C10 40.93(13)
C9 C10 C11 O1 -152.11(9)
C2 C10 C11 O1 -23.20(11)
C3 C4 C5 C6 -76.95(12)
C7 C6 C5 C4 55.62(13)
C11 O1 C1 C2 -41.68(13)
C3 C2 C1 O1 150.59(9)
C10 C2 C1 O1 25.56(12)
